data_4126118
loop_
_publ_author_name
'Lin, Yi-Chun'
'Hatzakis, Emmanuel'
'McCarthy, Sean M.'
'Reichl, Kyle D.'
'Lai, Ting-Yi'
'Yennawar, Hemant P.'
'Radosevich, Alexander T.'

_publ_section_title
;
 P-N Cooperative Borane Activation and Catalytic Hydroboration by a
 Distorted Phosphorous Triamide Platform.
;
_journal_issue 16
_journal_name_full 'Journal of the American Chemical Society'
_journal_page_first 6008
_journal_page_last 6016
_journal_paper_doi 10.1021/jacs.7b02512
_journal_volume 139
_journal_year 2017
_chemical_formula_moiety 'C27 H34 B N4 O2 P'
_chemical_formula_sum 'C27 H34 B N4 O2 P'
_chemical_formula_weight 488.36
_space_group_crystal_system triclinic
_space_group_IT_number 2
_space_group_name_Hall '-P 1'
_space_group_name_H-M_alt 'P -1'
_symmetry_space_group_name_Hall '-P 1'
_symmetry_space_group_name_H-M 'P -1'
_atom_sites_solution_hydrogens mixed
_audit_creation_date 2016-01-07
_audit_creation_method
;
Olex2 1.2
(compiled 2015.09.30 svn.r3233 for OlexSys, GUI svn.r5103)
;
_cell_angle_alpha 89.490(2)
_cell_angle_beta 65.116(2)
_cell_angle_gamma 71.217(2)
_cell_formula_units_Z 2
_cell_length_a 10.7971(12)
_cell_length_b 11.4825(13)
_cell_length_c 12.3601(14)
_cell_measurement_reflns_used 4458
_cell_measurement_temperature 213.5
_cell_measurement_theta_max 28.278
_cell_measurement_theta_min 2.436
_cell_volume 1301.7(3)
_computing_molecular_graphics 'Olex2 (Dolomanov et al., 2009)'
_computing_publication_material 'Olex2 (Dolomanov et al., 2009)'
_computing_structure_refinement 'ShelXL (Sheldrick, 2015)'
_computing_structure_solution 'olex2.solve (Bourhis et al., 2015)'
_diffrn_ambient_temperature 213.15
_diffrn_measured_fraction_theta_full 0.989
_diffrn_measured_fraction_theta_max 0.965
_diffrn_measurement_device_type 'CCD area detector'
_diffrn_measurement_method 'phi and omega scans'
_diffrn_radiation_monochromator graphite
_diffrn_radiation_type MoK\a
_diffrn_radiation_wavelength 0.71073
_diffrn_reflns_av_R_equivalents 0.0144
_diffrn_reflns_av_unetI/netI 0.0299
_diffrn_reflns_Laue_measured_fraction_full 0.989
_diffrn_reflns_Laue_measured_fraction_max 0.965
_diffrn_reflns_limit_h_max 13
_diffrn_reflns_limit_h_min -14
_diffrn_reflns_limit_k_max 9
_diffrn_reflns_limit_k_min -15
_diffrn_reflns_limit_l_max 16
_diffrn_reflns_limit_l_min -16
_diffrn_reflns_number 9853
_diffrn_reflns_point_group_measured_fraction_full 0.989
_diffrn_reflns_point_group_measured_fraction_max 0.965
_diffrn_reflns_theta_full 26.000
_diffrn_reflns_theta_max 28.323
_diffrn_reflns_theta_min 1.836
_exptl_absorpt_coefficient_mu 0.137
_exptl_absorpt_correction_T_max 0.9100
_exptl_absorpt_correction_T_min 0.855340
_exptl_absorpt_correction_type multi-scan
_exptl_absorpt_process_details
;
? was used for absorption correction.
R(int) was 0.0300 before and 0.0136 after correction.
The Ratio of minimum to maximum transmission is 0.8553.
The \l/2 correction factor is 0.0015.
;
_exptl_crystal_colour 'clear colourless'
_exptl_crystal_colour_lustre clear
_exptl_crystal_colour_primary colourless
_exptl_crystal_density_diffrn 1.246
_exptl_crystal_description block
_exptl_crystal_F_000 520
_exptl_crystal_preparation edit
_exptl_crystal_recrystallization_method evaporation
_exptl_crystal_size_max 0.22
_exptl_crystal_size_mid 0.17
_exptl_crystal_size_min 0.1
_refine_diff_density_max 0.432
_refine_diff_density_min -0.269
_refine_diff_density_rms 0.056
_refine_ls_extinction_method none
_refine_ls_goodness_of_fit_ref 1.267
_refine_ls_hydrogen_treatment mixed
_refine_ls_matrix_type full
_refine_ls_number_parameters 326
_refine_ls_number_reflns 6281
_refine_ls_number_restraints 0
_refine_ls_restrained_S_all 1.267
_refine_ls_R_factor_all 0.0659
_refine_ls_R_factor_gt 0.0589
_refine_ls_shift/su_max 0.001
_refine_ls_shift/su_mean 0.000
_refine_ls_structure_factor_coef Fsqd
_refine_ls_weighting_details 'w=1/[\s^2^(Fo^2^)+(0.1000P)^2^] where P=(Fo^2^+2Fc^2^)/3'
_refine_ls_weighting_scheme calc
_refine_ls_wR_factor_gt 0.1701
_refine_ls_wR_factor_ref 0.1746
_reflns_Friedel_coverage 0.000
_reflns_number_gt 5520
_reflns_number_total 6281
_reflns_threshold_expression 'I > 2\s(I)'
_cod_data_source_file ja7b02512_si_004.cif
_cod_data_source_block yzl24s
_cod_database_code 4126118
_shelx_space_group_comment
;
The symmetry employed for this shelxl refinement is uniquely defined
by the following loop, which should always be used as a source of
symmetry information in preference to the above space-group names.
They are only intended as comments.
;
_olex2_refinement_description
;
1. Fixed Uiso
 At 1.2 times of:
  All C(H) groups, All C(H,H) groups
 At 1.5 times of:
  All C(H,H,H) groups
2.a Secondary CH2 refined with riding coordinates:
 C1(H1A,H1B)
2.b Aromatic/amide H refined with riding coordinates:
 C3(H3), C4(H4), C5(H5), C6(H6), C7(H7), C9(H9), C10(H10), C11(H11), C12(H12),
 C16(H16), C17(H17), C18(H18), C19(H19)
2.c Idealised Me refined as rotating group:
 C20(H20A,H20B,H20C), C21(H21A,H21B,H21C), C24(H24A,H24B,H24C), C25(H25A,H25B,
 H25C), C26(H26A,H26B,H26C), C27(H27A,H27B,H27C)
;
_shelx_shelxl_version_number 2014/7
_olex2_exptl_crystal_mounting_method 'paratone cryo-loop '
_olex2_submission_special_instructions 'No special instructions were received'

loop_
_space_group_symop_operation_xyz
'x, y, z'
'-x, -y, -z'

loop_
_atom_site_label
_atom_site_type_symbol
_atom_site_fract_x
_atom_site_fract_y
_atom_site_fract_z
_atom_site_U_iso_or_equiv
_atom_site_adp_type
_atom_site_occupancy
_atom_site_site_symmetry_order
_atom_site_calc_flag
_atom_site_refinement_flags_posn
B1 B -0.0940(2) 0.67396(17) 0.75679(16) 0.0258(4) Uani 1 1 d .
C1 C 0.3383(2) 1.1029(2) 0.80711(19) 0.0421(5) Uani 1 1 d .
H1A H 0.4238 1.0278 0.7719 0.051 Uiso 1 1 calc R
H1B H 0.3114 1.1172 0.8925 0.051 Uiso 1 1 calc R
C2 C 0.37738(18) 1.21074(17) 0.75019(15) 0.0287(4) Uani 1 1 d .
C3 C 0.4471(2) 1.20251(18) 0.62585(16) 0.0336(4) Uani 1 1 d .
H3 H 0.4665 1.1310 0.5778 0.040 Uiso 1 1 calc R
C4 C 0.4884(2) 1.2982(2) 0.57181(17) 0.0386(4) Uani 1 1 d .
H4 H 0.5348 1.2912 0.4882 0.046 Uiso 1 1 calc R
C5 C 0.4602(2) 1.4039(2) 0.6425(2) 0.0446(5) Uani 1 1 d .
H5 H 0.4889 1.4683 0.6067 0.054 Uiso 1 1 calc R
C6 C 0.3899(2) 1.4147(2) 0.7657(2) 0.0481(5) Uani 1 1 d .
H6 H 0.3702 1.4868 0.8132 0.058 Uiso 1 1 calc R
C7 C 0.3479(2) 1.31840(19) 0.81984(17) 0.0391(4) Uani 1 1 d .
H7 H 0.2998 1.3265 0.9034 0.047 Uiso 1 1 calc R
C8 C -0.03029(17) 0.98098(15) 0.76539(14) 0.0241(3) Uani 1 1 d .
C9 C -0.17206(18) 0.98640(16) 0.83138(15) 0.0287(4) Uani 1 1 d .
H9 H -0.1959 0.9402 0.8943 0.034 Uiso 1 1 calc R
C10 C -0.2788(2) 1.06310(18) 0.80120(18) 0.0366(4) Uani 1 1 d .
H10 H -0.3750 1.0679 0.8445 0.044 Uiso 1 1 calc R
C11 C -0.2437(2) 1.13209(19) 0.7080(2) 0.0426(5) Uani 1 1 d .
H11 H -0.3168 1.1832 0.6899 0.051 Uiso 1 1 calc R
C12 C -0.1010(2) 1.12623(18) 0.64093(18) 0.0398(5) Uani 1 1 d .
H12 H -0.0776 1.1724 0.5779 0.048 Uiso 1 1 calc R
C13 C 0.00582(19) 1.05005(16) 0.67008(15) 0.0288(4) Uani 1 1 d .
C14 C 0.09671(16) 0.82518(14) 0.85896(13) 0.0218(3) Uani 1 1 d .
C15 C 0.05599(16) 0.72288(14) 0.84571(13) 0.0216(3) Uani 1 1 d .
C16 C 0.04885(19) 0.64105(16) 0.93011(15) 0.0287(4) Uani 1 1 d .
H16 H 0.0152 0.5769 0.9262 0.034 Uiso 1 1 calc R
C17 C 0.0907(2) 0.65316(17) 1.01974(16) 0.0324(4) Uani 1 1 d .
H17 H 0.0850 0.5974 1.0752 0.039 Uiso 1 1 calc R
C18 C 0.14113(19) 0.74835(16) 1.02706(15) 0.0306(4) Uani 1 1 d .
H18 H 0.1743 0.7542 1.0844 0.037 Uiso 1 1 calc R
C19 C 0.14146(18) 0.83455(16) 0.94800(14) 0.0271(3) Uani 1 1 d .
H19 H 0.1722 0.9000 0.9545 0.033 Uiso 1 1 calc R
C20 C 0.2129(2) 1.1029(2) 0.52374(18) 0.0463(5) Uani 1 1 d .
H20A H 0.1711 1.1892 0.5577 0.070 Uiso 1 1 calc GR
H20B H 0.1894 1.0922 0.4586 0.070 Uiso 1 1 calc GR
H20C H 0.3169 1.0753 0.4940 0.070 Uiso 1 1 calc GR
C21 C 0.1451(2) 0.69277(19) 0.62609(15) 0.0339(4) Uani 1 1 d .
H21A H 0.1341 0.7750 0.6051 0.051 Uiso 1 1 calc GR
H21B H 0.1384 0.6429 0.5682 0.051 Uiso 1 1 calc GR
H21C H 0.2385 0.6558 0.6261 0.051 Uiso 1 1 calc GR
C22 C -0.2325(2) 0.60252(18) 0.69906(17) 0.0352(4) Uani 1 1 d .
C23 C -0.3207(2) 0.66389(18) 0.83326(17) 0.0347(4) Uani 1 1 d .
C24 C -0.3142(3) 0.6393(2) 0.6222(2) 0.0550(6) Uani 1 1 d .
H24A H -0.3452 0.7279 0.6241 0.082 Uiso 1 1 calc GR
H24B H -0.3978 0.6141 0.6536 0.082 Uiso 1 1 calc GR
H24C H -0.2510 0.5992 0.5406 0.082 Uiso 1 1 calc GR
C25 C -0.1644(3) 0.4614(2) 0.6829(2) 0.0522(6) Uani 1 1 d .
H25A H -0.0952 0.4307 0.6001 0.078 Uiso 1 1 calc GR
H25B H -0.2393 0.4258 0.7047 0.078 Uiso 1 1 calc GR
H25C H -0.1157 0.4387 0.7335 0.078 Uiso 1 1 calc GR
C26 C -0.4037(2) 0.5899(2) 0.9170(2) 0.0498(6) Uani 1 1 d .
H26A H -0.3364 0.5108 0.9162 0.075 Uiso 1 1 calc GR
H26B H -0.4707 0.5771 0.8904 0.075 Uiso 1 1 calc GR
H26C H -0.4567 0.6348 0.9974 0.075 Uiso 1 1 calc GR
C27 C -0.4218(2) 0.7970(2) 0.8491(2) 0.0514(6) Uani 1 1 d .
H27A H -0.4558 0.8373 0.9292 0.077 Uiso 1 1 calc GR
H27B H -0.5036 0.7964 0.8366 0.077 Uiso 1 1 calc GR
H27C H -0.3699 0.8413 0.7915 0.077 Uiso 1 1 calc GR
N1 N 0.21947(18) 1.08309(17) 0.79243(17) 0.0402(4) Uani 1 1 d .
H1 H 0.144(3) 1.139(3) 0.829(3) 0.078(10) Uiso 1 1 d .
N2 N 0.09435(15) 0.91695(13) 0.78174(12) 0.0253(3) Uani 1 1 d .
N3 N 0.15443(17) 1.03018(15) 0.61584(13) 0.0341(4) Uani 1 1 d .
N4 N 0.02959(15) 0.69975(13) 0.74650(11) 0.0243(3) Uani 1 1 d .
O1 O -0.20557(13) 0.66973(12) 0.86350(10) 0.0319(3) Uani 1 1 d .
O2 O -0.11276(14) 0.65004(12) 0.65676(11) 0.0341(3) Uani 1 1 d .
P1 P 0.24079(5) 0.96434(4) 0.70205(4) 0.02798(15) Uani 1 1 d .

loop_
_atom_site_aniso_label
_atom_site_aniso_U_11
_atom_site_aniso_U_22
_atom_site_aniso_U_33
_atom_site_aniso_U_23
_atom_site_aniso_U_13
_atom_site_aniso_U_12
B1 0.0334(10) 0.0264(9) 0.0268(9) 0.0086(7) -0.0174(7) -0.0162(8)
C1 0.0536(12) 0.0527(12) 0.0467(11) 0.0251(9) -0.0317(10) -0.0390(10)
C2 0.0263(8) 0.0363(9) 0.0329(8) 0.0108(7) -0.0166(7) -0.0180(7)
C3 0.0345(9) 0.0395(10) 0.0323(9) 0.0037(7) -0.0151(7) -0.0194(8)
C4 0.0375(10) 0.0550(12) 0.0343(9) 0.0177(8) -0.0190(8) -0.0257(9)
C5 0.0439(11) 0.0405(11) 0.0603(13) 0.0231(10) -0.0266(10) -0.0237(9)
C6 0.0464(12) 0.0358(11) 0.0583(13) -0.0032(9) -0.0164(10) -0.0188(9)
C7 0.0371(10) 0.0492(12) 0.0317(9) 0.0000(8) -0.0102(7) -0.0229(9)
C8 0.0292(8) 0.0217(8) 0.0290(8) 0.0057(6) -0.0180(6) -0.0113(6)
C9 0.0328(9) 0.0278(9) 0.0318(8) 0.0063(7) -0.0172(7) -0.0145(7)
C10 0.0315(9) 0.0347(10) 0.0489(11) 0.0041(8) -0.0225(8) -0.0119(7)
C11 0.0425(11) 0.0348(10) 0.0616(13) 0.0128(9) -0.0361(10) -0.0097(8)
C12 0.0540(12) 0.0354(10) 0.0449(11) 0.0203(8) -0.0331(9) -0.0192(9)
C13 0.0370(9) 0.0281(9) 0.0315(8) 0.0104(7) -0.0204(7) -0.0169(7)
C14 0.0237(7) 0.0228(8) 0.0241(7) 0.0079(6) -0.0129(6) -0.0114(6)
C15 0.0244(7) 0.0237(8) 0.0214(7) 0.0067(6) -0.0122(6) -0.0115(6)
C16 0.0371(9) 0.0286(9) 0.0312(8) 0.0118(7) -0.0197(7) -0.0189(7)
C17 0.0430(10) 0.0333(9) 0.0309(8) 0.0164(7) -0.0229(8) -0.0170(8)
C18 0.0377(9) 0.0335(9) 0.0300(8) 0.0076(7) -0.0233(7) -0.0126(7)
C19 0.0319(8) 0.0280(8) 0.0305(8) 0.0063(6) -0.0186(7) -0.0152(7)
C20 0.0550(12) 0.0497(12) 0.0426(11) 0.0274(9) -0.0210(9) -0.0298(10)
C21 0.0370(9) 0.0436(10) 0.0237(8) 0.0067(7) -0.0112(7) -0.0205(8)
C22 0.0520(11) 0.0423(10) 0.0388(9) 0.0186(8) -0.0320(9) -0.0344(9)
C23 0.0388(10) 0.0449(11) 0.0411(10) 0.0194(8) -0.0263(8) -0.0291(8)
C24 0.0824(17) 0.0721(16) 0.0651(14) 0.0418(12) -0.0612(14) -0.0565(14)
C25 0.0819(17) 0.0419(12) 0.0567(13) 0.0131(10) -0.0433(13) -0.0341(12)
C26 0.0523(12) 0.0686(15) 0.0560(13) 0.0326(11) -0.0314(10) -0.0456(12)
C27 0.0407(11) 0.0491(13) 0.0705(15) 0.0138(11) -0.0268(11) -0.0204(10)
N1 0.0296(8) 0.0386(9) 0.0548(10) 0.0008(8) -0.0148(7) -0.0199(7)
N2 0.0284(7) 0.0262(7) 0.0307(7) 0.0128(5) -0.0169(6) -0.0161(6)
N3 0.0401(8) 0.0381(9) 0.0331(8) 0.0194(6) -0.0185(6) -0.0220(7)
N4 0.0290(7) 0.0293(7) 0.0211(6) 0.0064(5) -0.0132(5) -0.0157(6)
O1 0.0355(7) 0.0473(8) 0.0284(6) 0.0118(5) -0.0188(5) -0.0275(6)
O2 0.0467(7) 0.0464(8) 0.0282(6) 0.0127(5) -0.0233(5) -0.0307(6)
P1 0.0268(2) 0.0283(3) 0.0324(2) 0.01111(17) -0.01279(18) -0.01449(18)

loop_
_atom_type_symbol
_atom_type_description
_atom_type_scat_dispersion_real
_atom_type_scat_dispersion_imag
_atom_type_scat_source
C C 0.0033 0.0016 'International Tables Vol C Tables 4.2.6.8 and 6.1.1.4'
H H 0.0000 0.0000 'International Tables Vol C Tables 4.2.6.8 and 6.1.1.4'
B B 0.0013 0.0007 'International Tables Vol C Tables 4.2.6.8 and 6.1.1.4'
N N 0.0061 0.0033 'International Tables Vol C Tables 4.2.6.8 and 6.1.1.4'
O O 0.0106 0.0060 'International Tables Vol C Tables 4.2.6.8 and 6.1.1.4'
P P 0.1023 0.0942 'International Tables Vol C Tables 4.2.6.8 and 6.1.1.4'

loop_
_geom_angle_atom_site_label_1
_geom_angle_atom_site_label_2
_geom_angle_atom_site_label_3
_geom_angle
O1 B1 N4 125.07(15)
O1 B1 O2 113.40(15)
O2 B1 N4 121.53(15)
H1A C1 H1B 107.7
C2 C1 H1A 108.8
C2 C1 H1B 108.8
N1 C1 H1A 108.8
N1 C1 H1B 108.8
N1 C1 C2 113.92(17)
C3 C2 C1 120.35(17)
C7 C2 C1 121.26(17)
C7 C2 C3 118.38(17)
C2 C3 H3 119.3
C4 C3 C2 121.41(18)
C4 C3 H3 119.3
C3 C4 H4 120.3
C5 C4 C3 119.44(18)
C5 C4 H4 120.3
C4 C5 H5 119.9
C6 C5 C4 120.19(19)
C6 C5 H5 119.9
C5 C6 H6 119.9
C5 C6 C7 120.24(19)
C7 C6 H6 119.9
C2 C7 C6 120.34(18)
C2 C7 H7 119.8
C6 C7 H7 119.8
C9 C8 C13 120.94(15)
C9 C8 N2 129.14(15)
C13 C8 N2 109.85(14)
C8 C9 H9 120.9
C8 C9 C10 118.19(16)
C10 C9 H9 120.9
C9 C10 H10 119.5
C11 C10 C9 120.98(18)
C11 C10 H10 119.5
C10 C11 H11 119.5
C10 C11 C12 120.98(17)
C12 C11 H11 119.5
C11 C12 H12 120.8
C13 C12 C11 118.46(17)
C13 C12 H12 120.8
C12 C13 C8 120.46(17)
C12 C13 N3 128.27(16)
N3 C13 C8 111.27(15)
C15 C14 N2 120.73(13)
C19 C14 C15 119.39(14)
C19 C14 N2 119.88(14)
C14 C15 N4 121.43(13)
C16 C15 C14 118.26(14)
C16 C15 N4 120.24(14)
C15 C16 H16 119.3
C17 C16 C15 121.43(15)
C17 C16 H16 119.3
C16 C17 H17 119.9
C16 C17 C18 120.11(15)
C18 C17 H17 119.9
C17 C18 H18 120.4
C19 C18 C17 119.22(15)
C19 C18 H18 120.4
C14 C19 H19 119.4
C18 C19 C14 121.29(16)
C18 C19 H19 119.4
H20A C20 H20B 109.5
H20A C20 H20C 109.5
H20B C20 H20C 109.5
N3 C20 H20A 109.5
N3 C20 H20B 109.5
N3 C20 H20C 109.5
H21A C21 H21B 109.5
H21A C21 H21C 109.5
H21B C21 H21C 109.5
N4 C21 H21A 109.5
N4 C21 H21B 109.5
N4 C21 H21C 109.5
C24 C22 C23 115.07(18)
C24 C22 C25 109.89(17)
C25 C22 C23 113.46(16)
O2 C22 C23 102.01(13)
O2 C22 C24 108.98(15)
O2 C22 C25 106.73(17)
C26 C23 C22 114.67(17)
C26 C23 C27 110.22(17)
C27 C23 C22 112.59(16)
O1 C23 C22 101.85(14)
O1 C23 C26 109.72(15)
O1 C23 C27 107.21(16)
C22 C24 H24A 109.5
C22 C24 H24B 109.5
C22 C24 H24C 109.5
H24A C24 H24B 109.5
H24A C24 H24C 109.5
H24B C24 H24C 109.5
C22 C25 H25A 109.5
C22 C25 H25B 109.5
C22 C25 H25C 109.5
H25A C25 H25B 109.5
H25A C25 H25C 109.5
H25B C25 H25C 109.5
C23 C26 H26A 109.5
C23 C26 H26B 109.5
C23 C26 H26C 109.5
H26A C26 H26B 109.5
H26A C26 H26C 109.5
H26B C26 H26C 109.5
C23 C27 H27A 109.5
C23 C27 H27B 109.5
C23 C27 H27C 109.5
H27A C27 H27B 109.5
H27A C27 H27C 109.5
H27B C27 H27C 109.5
C1 N1 H1 112(2)
C1 N1 P1 124.01(15)
P1 N1 H1 124(2)
C8 N2 C14 122.57(13)
C8 N2 P1 113.56(10)
C14 N2 P1 123.85(11)
C13 N3 C20 120.34(16)
C13 N3 P1 113.54(11)
C20 N3 P1 121.62(14)
B1 N4 C15 124.07(13)
B1 N4 C21 119.11(14)
C15 N4 C21 116.62(13)
B1 O1 C23 105.93(13)
B1 O2 C22 105.83(13)
N1 P1 N2 105.37(8)
N1 P1 N3 105.24(9)
N3 P1 N2 87.57(7)

loop_
_geom_bond_atom_site_label_1
_geom_bond_atom_site_label_2
_geom_bond_distance
B1 N4 1.413(2)
B1 O1 1.375(2)
B1 O2 1.377(2)
C1 H1A 0.9700
C1 H1B 0.9700
C1 C2 1.509(2)
C1 N1 1.454(2)
C2 C3 1.386(2)
C2 C7 1.381(3)
C3 H3 0.9300
C3 C4 1.380(3)
C4 H4 0.9300
C4 C5 1.374(3)
C5 H5 0.9300
C5 C6 1.371(3)
C6 H6 0.9300
C6 C7 1.390(3)
C7 H7 0.9300
C8 C9 1.379(2)
C8 C13 1.402(2)
C8 N2 1.408(2)
C9 H9 0.9300
C9 C10 1.395(2)
C10 H10 0.9300
C10 C11 1.381(3)
C11 H11 0.9300
C11 C12 1.387(3)
C12 H12 0.9300
C12 C13 1.386(2)
C13 N3 1.392(2)
C14 C15 1.413(2)
C14 C19 1.393(2)
C14 N2 1.4168(19)
C15 C16 1.392(2)
C15 N4 1.4156(19)
C16 H16 0.9300
C16 C17 1.384(2)
C17 H17 0.9300
C17 C18 1.388(2)
C18 H18 0.9300
C18 C19 1.384(2)
C19 H19 0.9300
C20 H20A 0.9600
C20 H20B 0.9600
C20 H20C 0.9600
C20 N3 1.452(2)
C21 H21A 0.9600
C21 H21B 0.9600
C21 H21C 0.9600
C21 N4 1.467(2)
C22 C23 1.554(3)
C22 C24 1.522(3)
C22 C25 1.524(3)
C22 O2 1.457(2)
C23 C26 1.514(3)
C23 C27 1.523(3)
C23 O1 1.461(2)
C24 H24A 0.9600
C24 H24B 0.9600
C24 H24C 0.9600
C25 H25A 0.9600
C25 H25B 0.9600
C25 H25C 0.9600
C26 H26A 0.9600
C26 H26B 0.9600
C26 H26C 0.9600
C27 H27A 0.9600
C27 H27B 0.9600
C27 H27C 0.9600
N1 H1 0.80(3)
N1 P1 1.6640(18)
N2 P1 1.7320(14)
N3 P1 1.7160(16)

loop_
_geom_torsion_atom_site_label_1
_geom_torsion_atom_site_label_2
_geom_torsion_atom_site_label_3
_geom_torsion_atom_site_label_4
_geom_torsion
C1 C2 C3 C4 -177.76(18)
C1 C2 C7 C6 177.5(2)
C1 N1 P1 N2 139.38(16)
C1 N1 P1 N3 -128.94(16)
C2 C1 N1 P1 108.4(2)
C2 C3 C4 C5 0.1(3)
C3 C2 C7 C6 -1.1(3)
C3 C4 C5 C6 -0.9(3)
C4 C5 C6 C7 0.7(3)
C5 C6 C7 C2 0.4(3)
C7 C2 C3 C4 0.8(3)
C8 C9 C10 C11 -0.2(3)
C8 C13 N3 C20 -173.26(17)
C8 C13 N3 P1 -16.67(19)
C8 N2 P1 N1 87.75(13)
C8 N2 P1 N3 -17.39(12)
C9 C8 C13 C12 0.5(3)
C9 C8 C13 N3 -179.69(15)
C9 C8 N2 C14 12.9(3)
C9 C8 N2 P1 -165.43(14)
C9 C10 C11 C12 0.6(3)
C10 C11 C12 C13 -0.4(3)
C11 C12 C13 C8 -0.1(3)
C11 C12 C13 N3 -179.84(18)
C12 C13 N3 C20 6.5(3)
C12 C13 N3 P1 163.07(16)
C13 C8 C9 C10 -0.4(2)
C13 C8 N2 C14 -170.22(14)
C13 C8 N2 P1 11.44(17)
C13 N3 P1 N1 -86.02(14)
C13 N3 P1 N2 19.25(13)
C14 C15 C16 C17 -4.8(2)
C14 C15 N4 B1 -132.04(17)
C14 C15 N4 C21 53.1(2)
C14 N2 P1 N1 -90.57(14)
C14 N2 P1 N3 164.29(14)
C15 C14 C19 C18 -2.7(2)
C15 C14 N2 C8 54.1(2)
C15 C14 N2 P1 -127.71(14)
C15 C16 C17 C18 0.0(3)
C16 C15 N4 B1 51.0(2)
C16 C15 N4 C21 -123.91(17)
C16 C17 C18 C19 3.5(3)
C17 C18 C19 C14 -2.1(3)
C19 C14 C15 C16 6.0(2)
C19 C14 C15 N4 -170.99(15)
C19 C14 N2 C8 -126.76(17)
C19 C14 N2 P1 51.4(2)
C20 N3 P1 N1 70.24(17)
C20 N3 P1 N2 175.51(17)
C22 C23 O1 B1 26.44(17)
C23 C22 O2 B1 27.11(18)
C24 C22 C23 C26 91.2(2)
C24 C22 C23 C27 -35.9(2)
C24 C22 C23 O1 -150.42(15)
C24 C22 O2 B1 149.21(18)
C25 C22 C23 C26 -36.6(2)
C25 C22 C23 C27 -163.69(17)
C25 C22 C23 O1 81.81(19)
C25 C22 O2 B1 -92.16(17)
C26 C23 O1 B1 148.33(17)
C27 C23 O1 B1 -91.97(18)
N1 C1 C2 C3 -71.4(2)
N1 C1 C2 C7 110.1(2)
N2 C8 C9 C10 176.18(16)
N2 C8 C13 C12 -176.63(15)
N2 C8 C13 N3 3.1(2)
N2 C14 C15 C16 -174.83(14)
N2 C14 C15 N4 8.1(2)
N2 C14 C19 C18 178.17(15)
N4 B1 O1 C23 169.50(17)
N4 B1 O2 C22 168.27(16)
N4 C15 C16 C17 172.31(16)
O1 B1 N4 C15 1.1(3)
O1 B1 N4 C21 175.84(16)
O1 B1 O2 C22 -11.7(2)
O2 B1 N4 C15 -178.86(15)
O2 B1 N4 C21 -4.1(2)
O2 B1 O1 C23 -10.6(2)
O2 C22 C23 C26 -151.01(16)
O2 C22 C23 C27 81.91(18)
O2 C22 C23 O1 -32.59(16)
